data_1547439
loop_
_publ_author_name
'Anuradha R. Pallipurath'
'Jonathan M. Skelton'
'Mark R. Warren'
'Naghmeh Kamali'
'Patrick McArdle'
'Andrea Erxleben'

_publ_section_title
;
 Sulfamerazine: Understanding the Influence of Slip Planes in the
 Polymorphic Phase Transformation through X-Ray Crystallographic Studies
 and ab Initio Lattice Dynamics
;
_journal_name_full 'Molecular Pharmaceutics'
_journal_page_first 3735
_journal_page_last 3748
_journal_paper_doi 10.1021/acs.molpharmaceut.5b00504
_journal_volume 12
_journal_year 2015
_chemical_formula_moiety 'C11 H12 N4 O2 S'
_chemical_formula_sum 'C11 H12 N4 O2 S'
_chemical_formula_weight 264.31
_chemical_name_common Sulfamerazine
_chemical_name_systematic 4-amino-N-(4-methylpyrimidin-2-yl)
_space_group_crystal_system orthorhombic
_space_group_IT_number 61
_space_group_name_Hall '-P 2ac 2ab'
_space_group_name_H-M_alt 'P b c a'
_symmetry_space_group_name_Hall '-P 2ac 2ab'
_symmetry_space_group_name_H-M 'P b c a'
_atom_sites_solution_hydrogens mixed
_cell_angle_alpha 90
_cell_angle_beta 90
_cell_angle_gamma 90
_cell_formula_units_Z 8
_cell_length_a 9.0972(2)
_cell_length_b 11.5751(2)
_cell_length_c 22.8531(3)
_cell_measurement_reflns_used 8097
_cell_measurement_temperature 180
_cell_measurement_theta_max 29.4760
_cell_measurement_theta_min 2.7640
_cell_volume 2406.45(7)
_computing_cell_refinement
;
CrysAlisPro, Agilent Technologies,
Version 1.171.37.34 (release 22-05-2014 CrysAlis171 .NET)
(compiled May 22 2014,16:03:01)
;
_computing_data_collection
;
CrysAlisPro, Agilent Technologies,
Version 1.171.37.34 (release 22-05-2014 CrysAlis171 .NET)
(compiled May 22 2014,16:03:01)
;
_computing_data_reduction
;
CrysAlisPro, Agilent Technologies,
Version 1.171.37.34 (release 22-05-2014 CrysAlis171 .NET)
(compiled May 22 2014,16:03:01)
;
_computing_molecular_graphics OSCAIL
_computing_structure_refinement 'SHELXL-2014/7 (Sheldrick, 2014)'
_computing_structure_solution SHELXT
_diffrn_ambient_temperature 180
_diffrn_measured_fraction_theta_full 0.989
_diffrn_measured_fraction_theta_max 0.972
_diffrn_measurement_device 'CrystalLogic Kappa (3 circle)'
_diffrn_measurement_device_type 'Rigaku Saturn724+ (2x2 bin mode)'
_diffrn_measurement_method
;
omega rotation with 1 degree frames
;
_diffrn_measurement_specimen_support 'MiTeGen loop'
_diffrn_radiation_monochromator 'double crystal Silicon 111'
_diffrn_radiation_source 'Diamond Light Source Beamline I19'
_diffrn_radiation_type Synchrotron
_diffrn_radiation_wavelength 0.68890
_diffrn_reflns_av_R_equivalents 0.0688
_diffrn_reflns_av_unetI/netI 0.0430
_diffrn_reflns_Laue_measured_fraction_full 0.989
_diffrn_reflns_Laue_measured_fraction_max 0.972
_diffrn_reflns_limit_h_max 10
_diffrn_reflns_limit_h_min -12
_diffrn_reflns_limit_k_max 13
_diffrn_reflns_limit_k_min -16
_diffrn_reflns_limit_l_max 32
_diffrn_reflns_limit_l_min -31
_diffrn_reflns_number 21374
_diffrn_reflns_point_group_measured_fraction_full 0.989
_diffrn_reflns_point_group_measured_fraction_max 0.972
_diffrn_reflns_theta_full 24.415
_diffrn_reflns_theta_max 29.476
_diffrn_reflns_theta_min 1.727
_exptl_absorpt_coefficient_mu 0.269
_exptl_absorpt_correction_T_max 1.00000
_exptl_absorpt_correction_T_min 0.95712
_exptl_absorpt_correction_type multi-scan
_exptl_absorpt_process_details
;
CrysAlisPro, Agilent Technologies,
Version 1.171.36.28 (release 01-02-2013 CrysAlis171 .NET)
Empirical absorption correction using spherical harmonics,
implemented in SCALE3 ABSPACK scaling algorithm.
;
_exptl_crystal_colour Colourless
_exptl_crystal_density_diffrn 1.459
_exptl_crystal_description Parallelepiped
_exptl_crystal_F_000 1104
_exptl_crystal_size_max 0.50
_exptl_crystal_size_mid 0.40
_exptl_crystal_size_min 0.20
_refine_diff_density_max 0.402
_refine_diff_density_min -0.413
_refine_diff_density_rms 0.064
_refine_ls_extinction_coef .
_refine_ls_extinction_method none
_refine_ls_goodness_of_fit_ref 0.992
_refine_ls_hydrogen_treatment mixed
_refine_ls_matrix_type full
_refine_ls_number_parameters 176
_refine_ls_number_reflns 3566
_refine_ls_number_restraints 0
_refine_ls_restrained_S_all 0.992
_refine_ls_R_factor_all 0.0653
_refine_ls_R_factor_gt 0.0458
_refine_ls_shift/su_max 0.000
_refine_ls_shift/su_mean 0.000
_refine_ls_structure_factor_coef Fsqd
_refine_ls_weighting_details 'w=1/[\s^2^(Fo^2^)+(0.0463P)^2^+1.4827P] where P=(Fo^2^+2Fc^2^)/3'
_refine_ls_weighting_scheme calc
_refine_ls_wR_factor_gt 0.1047
_refine_ls_wR_factor_ref 0.1175
_reflns_Friedel_coverage 0.000
_reflns_Friedel_fraction_full .
_reflns_Friedel_fraction_max .
_reflns_number_gt 2723
_reflns_number_total 3566
_reflns_threshold_expression 'I > 2\s(I)'
_cod_data_source_file Exp_Form-II2FSynchrotron_Form-II_180K.cif
_cod_data_source_block 180k_smz-f2_a
_cod_database_code 1547439
_shelx_space_group_comment
;
The symmetry employed for this shelxl refinement is uniquely defined
by the following loop, which should always be used as a source of
symmetry information in preference to the above space-group names.
They are only intended as comments.
;
_shelx_estimated_absorpt_t_min 0.877
_shelx_estimated_absorpt_t_max 0.948

loop_
_space_group_symop_operation_xyz
'x, y, z'
'-x+1/2, -y, z+1/2'
'-x, y+1/2, -z+1/2'
'x+1/2, -y+1/2, -z'
'-x, -y, -z'
'x-1/2, y, -z-1/2'
'x, -y-1/2, z-1/2'
'-x-1/2, y-1/2, z'

loop_
_atom_site_label
_atom_site_type_symbol
_atom_site_fract_x
_atom_site_fract_y
_atom_site_fract_z
_atom_site_U_iso_or_equiv
_atom_site_adp_type
_atom_site_occupancy
_atom_site_site_symmetry_order
_atom_site_calc_flag
_atom_site_refinement_flags_posn
_atom_site_refinement_flags_adp
_atom_site_refinement_flags_occupancy
_atom_site_disorder_assembly
_atom_site_disorder_group
S1 S 0.33166(5) 0.34596(3) 0.38969(2) 0.02317(12) Uani 1 1 d . . . . .
O2 O 0.19650(14) 0.39701(11) 0.40966(5) 0.0290(3) Uani 1 1 d . . . . .
O1 O 0.34165(16) 0.22293(10) 0.38651(5) 0.0309(3) Uani 1 1 d . . . . .
N4 N 0.66689(17) 0.42609(13) 0.48540(6) 0.0260(3) Uani 1 1 d . . . . .
N3 N 0.65588(18) 0.28478(12) 0.40880(6) 0.0269(3) Uani 1 1 d . . . . .
N2 N 0.45135(18) 0.39512(13) 0.43725(6) 0.0255(3) Uani 1 1 d . . . . .
N1 N 0.4543(2) 0.53251(16) 0.15447(7) 0.0361(4) Uani 1 1 d . . . . .
C1 C 0.3745(2) 0.40360(14) 0.32150(7) 0.0246(4) Uani 1 1 d . . . . .
C2 C 0.4477(2) 0.33653(15) 0.28013(8) 0.0311(4) Uani 1 1 d . . . . .
H2 H 0.4769 0.2618 0.2895 0.040 Uiso 1 1 calc R U . . .
C3 C 0.4767(2) 0.38080(15) 0.22538(8) 0.0331(4) Uani 1 1 d . . . . .
H3 H 0.5270 0.3359 0.1982 0.043 Uiso 1 1 calc R U . . .
C4 C 0.4315(2) 0.49272(15) 0.20990(7) 0.0282(4) Uani 1 1 d . . . . .
C5 C 0.3580(2) 0.55928(14) 0.25229(8) 0.0296(4) Uani 1 1 d . . . . .
H5 H 0.3275 0.6337 0.2431 0.038 Uiso 1 1 calc R U . . .
C6 C 0.3307(2) 0.51548(14) 0.30748(7) 0.0266(4) Uani 1 1 d . . . . .
H6 H 0.2831 0.5607 0.3353 0.035 Uiso 1 1 calc R U . . .
C7 C 0.5980(2) 0.36592(14) 0.44309(7) 0.0234(3) Uani 1 1 d . . . . .
C8 C 0.8086(2) 0.40058(17) 0.49302(8) 0.0298(4) Uani 1 1 d . . . . .
H8 H 0.8611 0.4400 0.5216 0.039 Uiso 1 1 calc R U . . .
C9 C 0.8801(2) 0.31833(17) 0.46026(8) 0.0307(4) Uani 1 1 d . . . . .
H9 H 0.9791 0.3022 0.4662 0.040 Uiso 1 1 calc R U . . .
C10 C 0.7995(2) 0.26056(15) 0.41818(8) 0.0291(4) Uani 1 1 d . . . . .
C11 C 0.8670(3) 0.16732(18) 0.38135(10) 0.0411(5) Uani 1 1 d . . . . .
H11A H 0.8200 0.0949 0.3897 0.053 Uiso 1 1 calc R U . . .
H11B H 0.9700 0.1616 0.3901 0.053 Uiso 1 1 calc R U . . .
H11C H 0.8543 0.1858 0.3407 0.053 Uiso 1 1 calc R U . . .
H1N2 H 0.416(3) 0.4442(19) 0.4586(10) 0.035(6) Uiso 1 1 d . . . . .
H1N1 H 0.515(3) 0.493(2) 0.1338(11) 0.041(6) Uiso 1 1 d . . . . .
H2N1 H 0.447(3) 0.603(2) 0.1468(11) 0.054(8) Uiso 1 1 d . . . . .

loop_
_atom_site_aniso_label
_atom_site_aniso_U_11
_atom_site_aniso_U_22
_atom_site_aniso_U_33
_atom_site_aniso_U_23
_atom_site_aniso_U_13
_atom_site_aniso_U_12
S1 0.0240(3) 0.0243(2) 0.02115(18) -0.00167(13) -0.00034(15) -0.00280(16)
O2 0.0218(7) 0.0401(7) 0.0251(6) -0.0020(5) 0.0003(5) -0.0014(5)
O1 0.0408(9) 0.0238(6) 0.0282(6) -0.0005(4) -0.0012(6) -0.0052(5)
N4 0.0246(9) 0.0292(7) 0.0243(6) -0.0024(5) -0.0027(6) 0.0009(6)
N3 0.0275(9) 0.0263(7) 0.0270(7) -0.0011(5) 0.0024(6) 0.0033(6)
N2 0.0234(9) 0.0280(7) 0.0252(7) -0.0079(5) -0.0020(6) 0.0041(6)
N1 0.0470(12) 0.0318(8) 0.0293(8) 0.0043(6) 0.0112(7) 0.0029(8)
C1 0.0264(10) 0.0253(7) 0.0221(7) -0.0017(6) -0.0001(6) -0.0017(7)
C2 0.0376(12) 0.0274(8) 0.0282(8) -0.0003(6) 0.0055(8) 0.0069(8)
C3 0.0422(13) 0.0284(8) 0.0289(8) -0.0024(6) 0.0099(8) 0.0057(8)
C4 0.0301(11) 0.0286(8) 0.0257(8) -0.0004(6) 0.0034(7) -0.0048(7)
C5 0.0361(12) 0.0216(7) 0.0312(8) -0.0002(6) 0.0039(8) -0.0001(7)
C6 0.0289(10) 0.0228(7) 0.0280(8) -0.0037(6) 0.0037(7) -0.0011(7)
C7 0.0243(10) 0.0246(7) 0.0212(7) 0.0021(6) 0.0000(6) -0.0002(7)
C8 0.0223(10) 0.0398(10) 0.0273(8) 0.0015(7) -0.0033(7) 0.0000(8)
C9 0.0204(10) 0.0413(10) 0.0304(9) 0.0064(7) 0.0012(7) 0.0051(8)
C10 0.0294(11) 0.0283(8) 0.0297(8) 0.0064(6) 0.0060(7) 0.0064(7)
C11 0.0378(14) 0.0404(11) 0.0452(11) -0.0042(8) 0.0092(9) 0.0132(9)

loop_
_atom_type_symbol
_atom_type_description
_atom_type_scat_dispersion_real
_atom_type_scat_dispersion_imag
_atom_type_scat_source
C C 0.0033 0.0016 'International Tables Vol C Tables 4.2.6.8 and 6.1.1.4'
H H 0.0000 0.0000 'International Tables Vol C Tables 4.2.6.8 and 6.1.1.4'
N N 0.0061 0.0033 'International Tables Vol C Tables 4.2.6.8 and 6.1.1.4'
O O 0.0106 0.0060 'International Tables Vol C Tables 4.2.6.8 and 6.1.1.4'
S S 0.1246 0.1234 'International Tables Vol C Tables 4.2.6.8 and 6.1.1.4'

loop_
_geom_angle_atom_site_label_1
_geom_angle_atom_site_label_2
_geom_angle_atom_site_label_3
_geom_angle
_geom_angle_site_symmetry_1
_geom_angle_site_symmetry_3
O1 S1 O2 118.68(8) . .
O1 S1 N2 109.71(8) . .
O2 S1 N2 102.39(8) . .
O1 S1 C1 108.81(8) . .
O2 S1 C1 108.57(8) . .
N2 S1 C1 108.17(8) . .
C8 N4 C7 115.39(15) . .
C7 N3 C10 115.75(16) . .
C7 N2 S1 128.29(12) . .
C7 N2 H1N2 119.7(17) . .
S1 N2 H1N2 112.0(17) . .
C4 N1 H1N1 115.3(16) . .
C4 N1 H2N1 120.7(18) . .
H1N1 N1 H2N1 117(2) . .
C6 C1 C2 119.94(16) . .
C6 C1 S1 119.91(13) . .
C2 C1 S1 120.10(13) . .
C3 C2 C1 120.06(16) . .
C3 C2 H2 120.0 . .
C1 C2 H2 120.0 . .
C2 C3 C4 121.04(16) . .
C2 C3 H3 119.5 . .
C4 C3 H3 119.5 . .
N1 C4 C3 120.05(17) . .
N1 C4 C5 121.81(17) . .
C3 C4 C5 118.10(16) . .
C6 C5 C4 120.87(16) . .
C6 C5 H5 119.6 . .
C4 C5 H5 119.6 . .
C5 C6 C1 119.98(16) . .
C5 C6 H6 120.0 . .
C1 C6 H6 120.0 . .
N3 C7 N4 127.14(17) . .
N3 C7 N2 119.79(15) . .
N4 C7 N2 113.07(15) . .
N4 C8 C9 122.66(18) . .
N4 C8 H8 118.7 . .
C9 C8 H8 118.7 . .
C8 C9 C10 117.58(18) . .
C8 C9 H9 121.2 . .
C10 C9 H9 121.2 . .
N3 C10 C9 121.48(17) . .
N3 C10 C11 117.11(18) . .
C9 C10 C11 121.40(19) . .
C10 C11 H11A 109.5 . .
C10 C11 H11B 109.5 . .
H11A C11 H11B 109.5 . .
C10 C11 H11C 109.5 . .
H11A C11 H11C 109.5 . .
H11B C11 H11C 109.5 . .

loop_
_geom_bond_atom_site_label_1
_geom_bond_atom_site_label_2
_geom_bond_distance
_geom_bond_site_symmetry_2
S1 O1 1.4288(12) .
S1 O2 1.4386(14) .
S1 N2 1.6403(15) .
S1 C1 1.7395(17) .
N4 C8 1.334(2) .
N4 C7 1.346(2) .
N3 C7 1.332(2) .
N3 C10 1.353(3) .
N2 C7 1.383(2) .
N2 H1N2 0.82(2) .
N1 C4 1.364(2) .
N1 H1N1 0.86(3) .
N1 H2N1 0.84(3) .
C1 C6 1.392(2) .
C1 C2 1.392(2) .
C2 C3 1.378(2) .
C2 H2 0.9300 .
C3 C4 1.405(2) .
C3 H3 0.9300 .
C4 C5 1.406(2) .
C5 C6 1.382(2) .
C5 H5 0.9300 .
C6 H6 0.9300 .
C8 C9 1.375(3) .
C8 H8 0.9300 .
C9 C10 1.382(3) .
C9 H9 0.9300 .
C10 C11 1.500(3) .
C11 H11A 0.9600 .
C11 H11B 0.9600 .
C11 H11C 0.9600 .

loop_
_geom_hbond_atom_site_label_D
_geom_hbond_atom_site_label_H
_geom_hbond_atom_site_label_A
_geom_hbond_distance_DH
_geom_hbond_distance_HA
_geom_hbond_distance_DA
_geom_hbond_angle_DHA
_geom_hbond_site_symmetry_A
C6 H6 O1 0.93 2.49 3.389(2) 163.6 8_665
C8 H8 O2 0.93 2.51 3.231(2) 134.6 5_666
C9 H9 O2 0.93 2.61 3.233(2) 125.3 1_655
N2 H1N2 N4 0.82(2) 2.11(2) 2.927(2) 177(2) 5_666
N1 H1N1 O2 0.86(3) 2.22(3) 3.076(2) 171(2) 6_656
N1 H2N1 O1 0.84(3) 2.49(3) 3.030(2) 123(2) 3_655
N1 H2N1 N3 0.84(3) 2.63(3) 3.409(2) 155(2) 3_655

loop_
_geom_torsion_atom_site_label_1
_geom_torsion_atom_site_label_2
_geom_torsion_atom_site_label_3
_geom_torsion_atom_site_label_4
_geom_torsion
_geom_torsion_site_symmetry_1
_geom_torsion_site_symmetry_2
_geom_torsion_site_symmetry_3
_geom_torsion_site_symmetry_4
O1 S1 N2 C7 46.46(17) . . . .
O2 S1 N2 C7 173.38(15) . . . .
C1 S1 N2 C7 -72.09(17) . . . .
O1 S1 C1 C6 160.36(15) . . . .
O2 S1 C1 C6 29.87(17) . . . .
N2 S1 C1 C6 -80.52(17) . . . .
O1 S1 C1 C2 -17.20(19) . . . .
O2 S1 C1 C2 -147.68(16) . . . .
N2 S1 C1 C2 101.92(17) . . . .
C6 C1 C2 C3 0.0(3) . . . .
S1 C1 C2 C3 177.58(16) . . . .
C1 C2 C3 C4 -1.1(3) . . . .
C2 C3 C4 N1 -176.4(2) . . . .
C2 C3 C4 C5 1.2(3) . . . .
N1 C4 C5 C6 177.31(19) . . . .
C3 C4 C5 C6 -0.3(3) . . . .
C4 C5 C6 C1 -0.8(3) . . . .
C2 C1 C6 C5 0.9(3) . . . .
S1 C1 C6 C5 -176.68(15) . . . .
C10 N3 C7 N4 0.4(3) . . . .
C10 N3 C7 N2 -179.01(15) . . . .
C8 N4 C7 N3 0.2(3) . . . .
C8 N4 C7 N2 179.62(15) . . . .
S1 N2 C7 N3 -3.0(2) . . . .
S1 N2 C7 N4 177.49(12) . . . .
C7 N4 C8 C9 -0.2(3) . . . .
N4 C8 C9 C10 -0.3(3) . . . .
C7 N3 C10 C9 -0.9(2) . . . .
C7 N3 C10 C11 178.43(16) . . . .
C8 C9 C10 N3 0.9(3) . . . .
C8 C9 C10 C11 -178.44(18) . . . .
